data_1573070
loop_
_publ_author_name
'Griffin, Liam P.'
'Aldridge, Simon'

_publ_section_title
;
 Zinc borylation and reduction by a diborane(4) species <i>via</i> B-O
 bond formation.
;
_journal_issue 46
_journal_name_full 'Chemical science'
_journal_page_first 19577
_journal_page_last 19582
_journal_paper_doi 10.1039/d4sc06389a
_journal_volume 15
_journal_year 2024
_chemical_formula_moiety 'C46 H58 N4 Zn2'
_chemical_formula_sum 'C46 H58 N4 Zn2'
_chemical_formula_weight 797.70
_space_group_crystal_system orthorhombic
_space_group_IT_number 61
_space_group_name_Hall '-P 2ac 2ab'
_space_group_name_H-M_alt 'P b c a'
_atom_sites_solution_hydrogens geom
_atom_sites_solution_primary dual
_audit_creation_date 2024-08-15
_audit_creation_method
;
Olex2 1.5
(compiled 2024.02.16 svn.r378c4104 for OlexSys, GUI svn.r6928)
;
_audit_update_record
;
2024-09-19 deposited with the CCDC.	2024-11-04 downloaded from the CCDC.
;
_cell_angle_alpha 90
_cell_angle_beta 90
_cell_angle_gamma 90
_cell_formula_units_Z 8
_cell_length_a 21.7767(2)
_cell_length_b 10.91670(10)
_cell_length_c 36.1028(4)
_cell_measurement_reflns_used 37536
_cell_measurement_temperature 100.00(10)
_cell_measurement_theta_max 74.3470
_cell_measurement_theta_min 2.4320
_cell_volume 8582.71(15)
_computing_cell_refinement 'CrysAlisPro 1.171.43.95a (Rigaku OD, 2023)'
_computing_data_collection 'CrysAlisPro 1.171.43.95a (Rigaku OD, 2023)'
_computing_data_reduction 'CrysAlisPro 1.171.43.95a (Rigaku OD, 2023)'
_computing_molecular_graphics 'Olex2 1.5 (Dolomanov et al., 2009)'
_computing_publication_material 'Olex2 1.5 (Dolomanov et al., 2009)'
_computing_structure_refinement 'SHELXL 2018/3 (Sheldrick, 2015)'
_computing_structure_solution 'SHELXT 2018/2 (Sheldrick, 2018)'
_diffrn_ambient_environment N~2~
_diffrn_ambient_temperature 100.00(10)
_diffrn_detector 'Hybrid Pixel Array Detector'
_diffrn_detector_area_resol_mean 10.0000
_diffrn_detector_type 'HyPix-Arc 150'
_diffrn_measured_fraction_theta_full 1.000
_diffrn_measured_fraction_theta_max 0.988
_diffrn_measurement_details
;
List of Runs (angles in degrees, time in seconds):

  # Type    Start    End  Width  t~exp~   \w     \q     \k     \f   Frames
#--------------------------------------------------------------------------
  1  \w     70.00 106.00   0.50   20.00    --   56.98  11.00  23.00   72
  2  \w     63.00  89.00   0.50   20.00    --   69.64 151.00   6.00   52
  3  \w     39.00  88.00   0.50   20.00    --   69.64-121.00  32.00   98
  4  \w     49.00  96.00   0.50   20.00    --   84.06  11.00  23.00   94
  5  \w     60.00 101.00   0.50   20.00    --   84.06-122.00 123.00   82
  6  \w     58.00  84.00   0.50   20.00    --   84.06-121.00  32.00   52
  7  \w     91.00 118.00   0.50   20.00    --   84.06 122.00-154.00   54
  8  \w     38.00  72.00   0.50   20.00    --   56.98 -94.00  60.00   68
  9  \w      4.00  29.00   0.50   20.00    --   56.98 -30.00 -90.00   50
 10  \w     54.00  98.00   0.50   20.00    --   56.98  30.00  60.00   88
 11  \w     12.00  37.00   0.50   20.00    --   56.98 -30.00-180.00   50
 12  \w     20.00  48.00   0.50   20.00    --   69.64 -45.00  60.00   56
 13  \w     25.00  50.00   0.50   20.00    --   69.64 -45.00  90.00   50
 14  \w     37.00  62.00   0.50   20.00    --   84.06 -61.00 120.00   50
 15  \w     46.00  71.00   0.50   20.00    --   84.06 -61.00  90.00   50
 16  \w     96.00 134.00   0.50   20.00    --   84.06  45.00-120.00   76
 17  \w     37.00  62.00   0.50   20.00    --   84.06 -61.00   0.00   50
 18  \w     69.00  99.00   0.50   20.00    --   84.06 -94.00 120.00   60
 19  \w     51.00  76.00   0.50   20.00    --   84.06 -94.00  30.00   50
 20  \w     68.00 105.00   0.50   20.00    --   84.06-111.00 120.00   74
 21  \w     43.00  69.00   0.50   20.00    --   84.06 -94.00   0.00   52
 22  \w     63.00  88.00   0.50   20.00    --   84.06 -94.00 -90.00   50
 23  \w     89.00 114.00   0.50   20.00    --   84.06  45.00 120.00   50
 24  \w     73.00  99.00   0.50   20.00    --   84.06 -94.00   0.00   52
 25  \w     43.00  68.00   0.50   20.00    --   84.06 -77.00-180.00   50
 26  \w     41.00  67.00   0.50   20.00    --   84.06-111.00-120.00   52
 27  \w     90.00 115.00   0.50   20.00    --   86.75  22.00 150.74   50
 28  \w     51.00  76.00   0.50   20.00    --   86.75  22.00 150.74   50
 29  \w     49.00 129.00   0.50   20.00    --   86.75   3.00-162.15  160
 30  \w     82.00 107.00   0.50   20.00    --   84.06 123.00-155.00   50
 31  \w     18.00  51.00   0.50   20.00    --   56.98-125.00-120.00   66
 32  \w     66.00  91.00   0.50   20.00    --   56.98-125.00-120.00   50
 33  \w      7.00  36.00   0.50   20.00    --   56.98 -30.00-150.00   58
 34  \w      4.00  29.00   0.50   20.00    --   56.98 -30.00  90.00   50
 35  \w     79.00 107.00   0.50   20.00    --   56.98  45.00 120.00   56
 36  \w     25.00  62.00   0.50   20.00    --   56.98 -94.00 120.00   74
 37  \w      7.00  33.00   0.50   20.00    --   56.98 -30.00   0.00   52
 38  \w     19.00  45.00   0.50   20.00    --   69.64 -45.00 120.00   52
 39  \w     49.00  75.00   0.50   20.00    --   69.64 -94.00 120.00   52
 40  \w     22.00  48.00   0.50   20.00    --   69.64 -45.00 -90.00   52
 41  \w     50.00  83.00   0.50   20.00    --   69.64 -94.00 -60.00   66
 42  \w     75.00 112.00   0.50   20.00    --   69.64  61.00  60.00   74
 43  \w     36.00  79.00   0.50   20.00    --   69.64 -94.00-150.00   86
 44  \w     19.00  44.00   0.50   20.00    --   69.64 -45.00-120.00   50
 45  \w     26.00  79.00   0.50   20.00    --   69.64 -94.00 -90.00  106
 46  \w     90.00 116.00   0.50   20.00    --   69.64  61.00 -60.00   52
 47  \w     20.00  46.00   0.50   20.00    --   69.64 -45.00 150.00   52
 48  \w     37.00  62.00   0.50   20.00    --   84.06 -61.00  30.00   50
 49  \w     47.00  74.00   0.50   20.00    --   84.06-111.00-180.00   54
 50  \w     69.00 108.00   0.50   20.00    --   84.06-111.00-120.00   78
 51  \w     43.00  68.00   0.50   20.00    --   84.06 -77.00-120.00   50
 52  \w     83.00 108.00   0.50   20.00    --   84.06-111.00 -60.00   50
 53  \w     43.00  68.00   0.50   20.00    --   84.06 -77.00  60.00   50
 54  \w     72.00  98.00   0.50   20.00    --   84.06 -94.00  90.00   52
 55  \w     52.00  99.00   0.50   20.00    --   84.06-111.00 -90.00   94
 56  \w     47.00  73.00   0.50   20.00    --   84.06 -77.00 -30.00   52
 57  \w     50.00  88.00   0.50   20.00    --   84.06 -77.00 -90.00   76
 58  \w     52.00  78.00   0.50   20.00    --   84.06 -77.00  30.00   52
 59  \w     95.00 121.00   0.50   20.00    --   84.06  45.00 150.00   52
 60  \w     78.00 108.00   0.50   20.00    --   84.06-111.00-180.00   60
 61  \w     43.00  68.00   0.50   20.00    --   84.06 -77.00   0.00   50
 62  \w    101.00 128.00   0.50   20.00    --   84.06 178.00  30.00   54
 63  \w     51.00  76.00   0.50   20.00    --   84.06 -94.00-150.00   50
 64  \w     55.00  81.00   0.50   20.00    --   84.06 -77.00-150.00   52
 65  \w     41.00  66.00   0.50   20.00    --   84.06 -61.00 -60.00   50
 66  \w     80.00 108.00   0.50   20.00    --   84.06-111.00  90.00   56
;
_diffrn_measurement_device 'four-circle diffractometer'
_diffrn_measurement_device_type 'XtaLAB Synergy R, DW system, HyPix-Arc 150'
_diffrn_measurement_method '\w scans'
_diffrn_orient_matrix_type 'CrysAlisPro convention (1999,Acta A55,543-557)'
_diffrn_orient_matrix_UB_11 -0.0196696000
_diffrn_orient_matrix_UB_12 0.0075517000
_diffrn_orient_matrix_UB_13 0.0409321000
_diffrn_orient_matrix_UB_21 -0.0675289000
_diffrn_orient_matrix_UB_22 -0.0182721000
_diffrn_orient_matrix_UB_23 -0.0114895000
_diffrn_orient_matrix_UB_31 0.0077678000
_diffrn_orient_matrix_UB_32 -0.1396687000
_diffrn_orient_matrix_UB_33 0.0037281000
_diffrn_radiation_monochromator mirror
_diffrn_radiation_probe x-ray
_diffrn_radiation_type 'Cu K\a'
_diffrn_radiation_wavelength 1.54184
_diffrn_reflns_av_R_equivalents 0.0747
_diffrn_reflns_av_unetI/netI 0.0299
_diffrn_reflns_Laue_measured_fraction_full 1.000
_diffrn_reflns_Laue_measured_fraction_max 0.988
_diffrn_reflns_limit_h_max 26
_diffrn_reflns_limit_h_min -27
_diffrn_reflns_limit_k_max 10
_diffrn_reflns_limit_k_min -13
_diffrn_reflns_limit_l_max 45
_diffrn_reflns_limit_l_min -41
_diffrn_reflns_number 130609
_diffrn_reflns_point_group_measured_fraction_full 1.000
_diffrn_reflns_point_group_measured_fraction_max 0.988
_diffrn_reflns_theta_full 67.684
_diffrn_reflns_theta_max 75.820
_diffrn_reflns_theta_min 2.448
_diffrn_source 'Rotating-anode X-ray tube'
_diffrn_source_type 'Rigaku (Cu) X-ray Source'
_exptl_absorpt_coefficient_mu 1.626
_exptl_absorpt_correction_T_max 1.00000
_exptl_absorpt_correction_T_min 0.79171
_exptl_absorpt_correction_type multi-scan
_exptl_absorpt_process_details
;
CrysAlisPro 1.171.43.95a (Rigaku Oxford Diffraction, 2023)
Empirical absorption correction using spherical harmonics,
implemented in SCALE3 ABSPACK scaling algorithm.
;
_exptl_crystal_colour 'clear light colourless'
_exptl_crystal_colour_lustre clear
_exptl_crystal_colour_modifier light
_exptl_crystal_colour_primary colourless
_exptl_crystal_density_diffrn 1.235
_exptl_crystal_description block
_exptl_crystal_F_000 3376
_exptl_crystal_size_max 0.05
_exptl_crystal_size_mid 0.04
_exptl_crystal_size_min 0.02
_refine_diff_density_max 1.034
_refine_diff_density_min -1.106
_refine_diff_density_rms 0.091
_refine_ls_extinction_method none
_refine_ls_goodness_of_fit_ref 1.162
_refine_ls_hydrogen_treatment constr
_refine_ls_matrix_type full
_refine_ls_number_parameters 485
_refine_ls_number_reflns 8834
_refine_ls_number_restraints 0
_refine_ls_restrained_S_all 1.162
_refine_ls_R_factor_all 0.0918
_refine_ls_R_factor_gt 0.0803
_refine_ls_shift/su_max 0.001
_refine_ls_shift/su_mean 0.000
_refine_ls_structure_factor_coef Fsqd
_refine_ls_weighting_details 'w=1/[\s^2^(Fo^2^)+(0.0312P)^2^+46.4812P] where P=(Fo^2^+2Fc^2^)/3'
_refine_ls_weighting_scheme calc
_refine_ls_wR_factor_gt 0.1783
_refine_ls_wR_factor_ref 0.1829
_reflns_Friedel_coverage 0.000
_reflns_number_gt 7397
_reflns_number_total 8834
_reflns_threshold_expression 'I > 2\s(I)'
_cod_data_source_file d4sc06389a2.cif
_cod_data_source_block 119lglg24_auto
_cod_depositor_comments 'Adding full bibliography for 1573067--1573071.cif.'
_cod_database_code 1573070
_shelx_shelxl_version_number 2018/3
_chemical_oxdiff_formula 'C10 H10 B1'
_shelx_space_group_comment
;
The symmetry employed for this shelxl refinement is uniquely defined
by the following loop, which should always be used as a source of
symmetry information in preference to the above space-group names.
They are only intended as comments.
;
_shelx_estimated_absorpt_t_max 0.968
_shelx_estimated_absorpt_t_min 0.923
_olex2_refinement_description
;
1. Fixed Uiso
 At 1.2 times of:
  All C(H) groups
 At 1.5 times of:
  All C(H,H,H) groups
2.a Aromatic/amide H refined with riding coordinates:
 C42(H42), C40(H40), C17(H17), C3(H3), C19(H19), C8(H8), C31(H31), C26(H26),
 C33(H33), C10(H10)
2.b Idealised Me refined as rotating group:
 C44(H44A,H44B,H44C), C1(H1A,H1B,H1C), C46(H46A,H46B,H46C), C45(H45A,H45B,
 H45C), C28(H28A,H28B,H28C), C21(H21A,H21B,H21C), C5(H5A,H5B,H5C), C14(H14A,
 H14B,H14C), C12(H12A,H12B,H12C), C22(H22A,H22B,H22C), C24(H24A,H24B,H24C),
 C35(H35A,H35B,H35C), C23(H23A,H23B,H23C), C37(H37A,H37B,H37C), C13(H13A,H13B,
 H13C), C36(H36A,H36B,H36C)
;
_olex2_submission_special_instructions 'No special instructions were received'
_oxdiff_exptl_absorpt_empirical_details
;
Empirical correction (ABSPACK) includes:
- Absorption correction using spherical harmonics
- Frame scaling
- Detector area scaling
;
_oxdiff_exptl_absorpt_empirical_full_max 1.806
_oxdiff_exptl_absorpt_empirical_full_min 0.549

loop_
_space_group_symop_operation_xyz
'x, y, z'
'-x+1/2, -y, z+1/2'
'-x, y+1/2, -z+1/2'
'x+1/2, -y+1/2, -z'
'-x, -y, -z'
'x-1/2, y, -z-1/2'
'x, -y-1/2, z-1/2'
'-x-1/2, y-1/2, z'

loop_
_atom_site_label
_atom_site_type_symbol
_atom_site_fract_x
_atom_site_fract_y
_atom_site_fract_z
_atom_site_U_iso_or_equiv
_atom_site_adp_type
_atom_site_occupancy
_atom_site_site_symmetry_order
_atom_site_calc_flag
_atom_site_refinement_flags_posn
_atom_site_refinement_flags_adp
_atom_site_refinement_flags_occupancy
_atom_site_disorder_assembly
_atom_site_disorder_group
Zn1 Zn 0.50569(3) 0.53148(6) 0.60402(2) 0.03488(18) Uani 1 1 d . . . . .
Zn2 Zn 0.52852(3) 0.70794(7) 0.63751(2) 0.03637(18) Uani 1 1 d . . . . .
N2 N 0.42722(18) 0.4419(4) 0.59876(12) 0.0344(9) Uani 1 1 d . . . . .
N1 N 0.55313(18) 0.4186(4) 0.57232(12) 0.0349(9) Uani 1 1 d . . . . .
N3 N 0.58493(19) 0.7295(4) 0.68000(12) 0.0381(10) Uani 1 1 d . . . . .
N4 N 0.50058(18) 0.8809(4) 0.63704(12) 0.0377(10) Uani 1 1 d . . . . .
C41 C 0.3508(2) 0.9478(5) 0.56571(15) 0.0371(12) Uani 1 1 d . . . . .
C42 C 0.3414(2) 0.9197(5) 0.60239(15) 0.0380(12) Uani 1 1 d . . . . .
H42 H 0.300482 0.915191 0.611449 0.046 Uiso 1 1 calc R U . . .
C43 C 0.3898(2) 0.8976(5) 0.62676(14) 0.0362(11) Uani 1 1 d . . . . .
C15 C 0.3755(2) 0.4905(5) 0.61922(15) 0.0354(11) Uani 1 1 d . . . . .
C40 C 0.4111(2) 0.9570(5) 0.55293(15) 0.0363(11) Uani 1 1 d . . . . .
H40 H 0.418322 0.977902 0.527761 0.044 Uiso 1 1 calc R U . . .
C38 C 0.4499(2) 0.9089(5) 0.61314(14) 0.0344(11) Uani 1 1 d . . . . .
C4 C 0.4194(2) 0.3424(5) 0.57793(15) 0.0373(11) Uani 1 1 d . . . . .
C6 C 0.6185(2) 0.4331(5) 0.57112(14) 0.0343(11) Uani 1 1 d . . . . .
C16 C 0.3372(2) 0.5765(5) 0.60264(15) 0.0348(11) Uani 1 1 d . . . . .
C2 C 0.5278(2) 0.3275(5) 0.55280(14) 0.0343(11) Uani 1 1 d . . . . .
C39 C 0.4606(2) 0.9361(5) 0.57620(15) 0.0344(11) Uani 1 1 d . . . . .
C18 C 0.2778(2) 0.5868(5) 0.65951(16) 0.0395(12) Uani 1 1 d . . . . .
C29 C 0.6078(2) 0.6186(6) 0.69558(15) 0.0401(12) Uani 1 1 d . . . . .
C17 C 0.2881(2) 0.6218(5) 0.62305(16) 0.0397(12) Uani 1 1 d . . . . .
H17 H 0.260756 0.678434 0.611743 0.048 Uiso 1 1 calc R U . . .
C3 C 0.4661(2) 0.2914(5) 0.55586(14) 0.0359(11) Uani 1 1 d . . . . .
H3 H 0.454332 0.223472 0.541045 0.043 Uiso 1 1 calc R U . . .
C25 C 0.6003(2) 0.8375(6) 0.69442(15) 0.0404(12) Uani 1 1 d . . . . .
C30 C 0.6627(2) 0.5665(6) 0.68275(15) 0.0416(13) Uani 1 1 d . . . . .
C20 C 0.3674(2) 0.4559(5) 0.65602(16) 0.0429(13) Uani 1 1 d . . . . .
C44 C 0.5254(2) 0.9465(5) 0.56154(16) 0.0426(13) Uani 1 1 d . . . . .
H44A H 0.524282 0.958357 0.534643 0.064 Uiso 1 1 calc R U . . .
H44B H 0.548085 0.871257 0.567279 0.064 Uiso 1 1 calc R U . . .
H44C H 0.545927 1.016480 0.573186 0.064 Uiso 1 1 calc R U . . .
C11 C 0.6552(2) 0.3581(6) 0.59346(15) 0.0412(13) Uani 1 1 d . . . . .
C7 C 0.6443(2) 0.5252(5) 0.54905(15) 0.0407(12) Uani 1 1 d . . . . .
C19 C 0.3180(2) 0.5053(6) 0.67553(16) 0.0453(14) Uani 1 1 d . . . . .
H19 H 0.311969 0.482068 0.700620 0.054 Uiso 1 1 calc R U . . .
C1 C 0.5668(2) 0.2574(5) 0.52533(15) 0.0415(12) Uani 1 1 d . . . . .
H1A H 0.587946 0.315247 0.508944 0.062 Uiso 1 1 calc R U . . .
H1B H 0.540533 0.203368 0.510547 0.062 Uiso 1 1 calc R U . . .
H1C H 0.597235 0.208204 0.538707 0.062 Uiso 1 1 calc R U . . .
C46 C 0.3780(3) 0.8593(6) 0.66611(15) 0.0465(14) Uani 1 1 d . . . . .
H46A H 0.333650 0.857372 0.670673 0.070 Uiso 1 1 calc R U . . .
H46B H 0.397366 0.917930 0.683022 0.070 Uiso 1 1 calc R U . . .
H46C H 0.395289 0.777561 0.670303 0.070 Uiso 1 1 calc R U . . .
C45 C 0.2974(2) 0.9682(6) 0.53942(17) 0.0463(13) Uani 1 1 d . . . . .
H45A H 0.284938 0.889701 0.528605 0.069 Uiso 1 1 calc R U . . .
H45B H 0.310015 1.024260 0.519626 0.069 Uiso 1 1 calc R U . . .
H45C H 0.262812 1.003791 0.553032 0.069 Uiso 1 1 calc R U . . .
C34 C 0.5710(3) 0.5550(6) 0.72105(15) 0.0473(14) Uani 1 1 d . . . . .
C28 C 0.4993(3) 1.0968(5) 0.65579(17) 0.0464(14) Uani 1 1 d . . . . .
H28A H 0.496867 1.122681 0.629839 0.070 Uiso 1 1 calc R U . . .
H28B H 0.525889 1.153259 0.669499 0.070 Uiso 1 1 calc R U . . .
H28C H 0.458084 1.097489 0.666711 0.070 Uiso 1 1 calc R U . . .
C8 C 0.7082(3) 0.5392(6) 0.54935(16) 0.0464(14) Uani 1 1 d . . . . .
H8 H 0.726194 0.602703 0.535010 0.056 Uiso 1 1 calc R U . . .
C31 C 0.6800(3) 0.4519(6) 0.69602(16) 0.0480(14) Uani 1 1 d . . . . .
H31 H 0.717251 0.416357 0.687460 0.058 Uiso 1 1 calc R U . . .
C26 C 0.5738(2) 0.9485(6) 0.68316(15) 0.0431(13) Uani 1 1 d . . . . .
H26 H 0.590605 1.020078 0.694132 0.052 Uiso 1 1 calc R U . . .
C21 C 0.3495(2) 0.6193(5) 0.56380(15) 0.0409(12) Uani 1 1 d . . . . .
H21A H 0.389314 0.661133 0.562924 0.061 Uiso 1 1 calc R U . . .
H21B H 0.317098 0.676072 0.556064 0.061 Uiso 1 1 calc R U . . .
H21C H 0.350213 0.548630 0.547069 0.061 Uiso 1 1 calc R U . . .
C5 C 0.3580(2) 0.2783(5) 0.57719(18) 0.0477(14) Uani 1 1 d . . . . .
H5A H 0.347935 0.249132 0.602134 0.071 Uiso 1 1 calc R U . . .
H5B H 0.360001 0.208448 0.560174 0.071 Uiso 1 1 calc R U . . .
H5C H 0.326322 0.335586 0.568794 0.071 Uiso 1 1 calc R U . . .
C27 C 0.5256(2) 0.9684(5) 0.65784(15) 0.0407(12) Uani 1 1 d . . . . .
C33 C 0.5897(3) 0.4409(6) 0.73322(16) 0.0501(15) Uani 1 1 d . . . . .
H33 H 0.564349 0.397431 0.750123 0.060 Uiso 1 1 calc R U . . .
C14 C 0.6264(3) 0.2666(6) 0.61942(17) 0.0506(15) Uani 1 1 d . . . . .
H14A H 0.599351 0.309296 0.636836 0.076 Uiso 1 1 calc R U . . .
H14B H 0.658731 0.223777 0.633186 0.076 Uiso 1 1 calc R U . . .
H14C H 0.602467 0.207064 0.605122 0.076 Uiso 1 1 calc R U . . .
C9 C 0.7459(3) 0.4630(7) 0.56997(16) 0.0506(15) Uani 1 1 d . . . . .
C12 C 0.6044(3) 0.6071(6) 0.52578(17) 0.0518(15) Uani 1 1 d . . . . .
H12A H 0.583886 0.558301 0.506649 0.078 Uiso 1 1 calc R U . . .
H12B H 0.629844 0.670082 0.513995 0.078 Uiso 1 1 calc R U . . .
H12C H 0.573465 0.646418 0.541512 0.078 Uiso 1 1 calc R U . . .
C22 C 0.2235(2) 0.6395(6) 0.68089(18) 0.0511(15) Uani 1 1 d . . . . .
H22A H 0.227176 0.728921 0.681987 0.077 Uiso 1 1 calc R U . . .
H22B H 0.223319 0.606131 0.706089 0.077 Uiso 1 1 calc R U . . .
H22C H 0.185199 0.617374 0.668344 0.077 Uiso 1 1 calc R U . . .
C10 C 0.7185(2) 0.3744(6) 0.59199(17) 0.0502(15) Uani 1 1 d . . . . .
H10 H 0.743895 0.322900 0.606636 0.060 Uiso 1 1 calc R U . . .
C32 C 0.6442(3) 0.3877(6) 0.72159(17) 0.0500(15) Uani 1 1 d . . . . .
C24 C 0.6469(3) 0.8427(7) 0.72546(16) 0.0534(16) Uani 1 1 d . . . . .
H24A H 0.633629 0.789448 0.745787 0.080 Uiso 1 1 calc R U . . .
H24B H 0.650466 0.927129 0.734449 0.080 Uiso 1 1 calc R U . . .
H24C H 0.686919 0.814960 0.716254 0.080 Uiso 1 1 calc R U . . .
C35 C 0.7007(3) 0.6315(6) 0.65391(16) 0.0500(15) Uani 1 1 d . . . . .
H35A H 0.677817 0.635076 0.630568 0.075 Uiso 1 1 calc R U . . .
H35B H 0.739202 0.586768 0.650076 0.075 Uiso 1 1 calc R U . . .
H35C H 0.709816 0.714846 0.662357 0.075 Uiso 1 1 calc R U . . .
C23 C 0.4115(3) 0.3687(7) 0.67442(18) 0.0592(18) Uani 1 1 d . . . . .
H23A H 0.406942 0.287019 0.663517 0.089 Uiso 1 1 calc R U . . .
H23B H 0.402583 0.364790 0.701000 0.089 Uiso 1 1 calc R U . . .
H23C H 0.453641 0.397683 0.670710 0.089 Uiso 1 1 calc R U . . .
C37 C 0.5110(3) 0.6100(7) 0.73424(18) 0.0583(17) Uani 1 1 d . . . . .
H37A H 0.518262 0.693333 0.743342 0.087 Uiso 1 1 calc R U . . .
H37B H 0.494096 0.559699 0.754278 0.087 Uiso 1 1 calc R U . . .
H37C H 0.481739 0.612601 0.713616 0.087 Uiso 1 1 calc R U . . .
C13 C 0.8151(3) 0.4777(8) 0.5695(2) 0.070(2) Uani 1 1 d . . . . .
H13A H 0.833153 0.415497 0.553224 0.105 Uiso 1 1 calc R U . . .
H13B H 0.831185 0.467595 0.594640 0.105 Uiso 1 1 calc R U . . .
H13C H 0.825613 0.559451 0.560258 0.105 Uiso 1 1 calc R U . . .
C36 C 0.6639(3) 0.2612(6) 0.7349(2) 0.0626(18) Uani 1 1 d . . . . .
H36A H 0.683181 0.216634 0.714410 0.094 Uiso 1 1 calc R U . . .
H36B H 0.627781 0.215887 0.743534 0.094 Uiso 1 1 calc R U . . .
H36C H 0.693286 0.269846 0.755262 0.094 Uiso 1 1 calc R U . . .

loop_
_atom_site_aniso_label
_atom_site_aniso_U_11
_atom_site_aniso_U_22
_atom_site_aniso_U_33
_atom_site_aniso_U_23
_atom_site_aniso_U_13
_atom_site_aniso_U_12
Zn1 0.0244(3) 0.0386(4) 0.0416(4) -0.0019(3) -0.0006(3) 0.0016(3)
Zn2 0.0277(3) 0.0411(4) 0.0403(4) -0.0022(3) -0.0022(3) 0.0001(3)
N2 0.026(2) 0.032(2) 0.046(2) -0.0007(18) 0.0012(18) 0.0024(16)
N1 0.0229(19) 0.040(2) 0.042(2) 0.0000(19) -0.0004(17) -0.0015(17)
N3 0.028(2) 0.048(3) 0.039(2) 0.001(2) -0.0010(17) -0.0012(19)
N4 0.024(2) 0.048(3) 0.042(2) -0.005(2) -0.0009(17) -0.0003(18)
C41 0.032(3) 0.030(3) 0.049(3) -0.005(2) -0.001(2) 0.001(2)
C42 0.028(2) 0.038(3) 0.048(3) -0.002(2) 0.004(2) 0.001(2)
C43 0.031(3) 0.036(3) 0.041(3) -0.003(2) 0.003(2) 0.000(2)
C15 0.024(2) 0.035(3) 0.047(3) -0.002(2) 0.002(2) -0.001(2)
C40 0.035(3) 0.037(3) 0.037(3) -0.002(2) 0.002(2) 0.000(2)
C38 0.029(2) 0.031(3) 0.043(3) -0.005(2) -0.002(2) 0.002(2)
C4 0.030(2) 0.033(3) 0.049(3) 0.003(2) -0.002(2) 0.003(2)
C6 0.025(2) 0.038(3) 0.040(3) 0.000(2) 0.003(2) 0.002(2)
C16 0.025(2) 0.037(3) 0.042(3) -0.002(2) -0.003(2) -0.002(2)
C2 0.027(2) 0.037(3) 0.039(3) 0.003(2) -0.001(2) 0.002(2)
C39 0.030(2) 0.030(3) 0.044(3) -0.005(2) 0.004(2) -0.002(2)
C18 0.024(2) 0.044(3) 0.050(3) -0.007(3) 0.002(2) 0.002(2)
C29 0.029(2) 0.055(3) 0.037(3) 0.002(2) -0.001(2) -0.002(2)
C17 0.025(2) 0.041(3) 0.053(3) -0.002(2) -0.002(2) 0.004(2)
C3 0.029(2) 0.035(3) 0.044(3) -0.003(2) -0.001(2) 0.000(2)
C25 0.029(2) 0.054(3) 0.038(3) -0.004(2) 0.003(2) -0.006(2)
C30 0.028(3) 0.057(4) 0.040(3) 0.007(3) 0.000(2) -0.002(2)
C20 0.030(3) 0.049(3) 0.049(3) 0.005(3) 0.002(2) 0.008(2)
C44 0.033(3) 0.046(3) 0.049(3) 0.001(3) 0.006(2) -0.001(2)
C11 0.026(2) 0.053(3) 0.045(3) 0.005(3) -0.001(2) 0.002(2)
C7 0.035(3) 0.050(3) 0.038(3) 0.002(2) 0.004(2) -0.003(2)
C19 0.034(3) 0.059(4) 0.043(3) 0.007(3) 0.006(2) 0.003(3)
C1 0.037(3) 0.042(3) 0.046(3) -0.002(2) 0.002(2) 0.004(2)
C46 0.037(3) 0.058(4) 0.045(3) 0.000(3) 0.005(2) -0.005(3)
C45 0.036(3) 0.047(3) 0.056(3) -0.003(3) -0.007(3) -0.001(3)
C34 0.035(3) 0.069(4) 0.038(3) 0.008(3) 0.003(2) -0.002(3)
C28 0.045(3) 0.038(3) 0.056(4) -0.007(3) 0.005(3) -0.002(3)
C8 0.037(3) 0.055(4) 0.047(3) 0.000(3) 0.013(2) -0.008(3)
C31 0.037(3) 0.060(4) 0.047(3) 0.003(3) -0.001(2) 0.005(3)
C26 0.037(3) 0.049(3) 0.044(3) -0.013(3) 0.001(2) -0.008(2)
C21 0.032(3) 0.042(3) 0.049(3) 0.002(2) -0.002(2) 0.000(2)
C5 0.031(3) 0.042(3) 0.070(4) -0.001(3) 0.002(3) -0.004(2)
C27 0.032(3) 0.048(3) 0.042(3) -0.003(2) 0.006(2) -0.008(2)
C33 0.042(3) 0.065(4) 0.043(3) 0.007(3) 0.003(3) -0.002(3)
C14 0.042(3) 0.053(4) 0.057(4) 0.014(3) -0.004(3) 0.003(3)
C9 0.027(3) 0.076(4) 0.049(3) -0.004(3) 0.005(2) -0.002(3)
C12 0.051(3) 0.054(4) 0.050(4) 0.009(3) 0.002(3) 0.002(3)
C22 0.032(3) 0.058(4) 0.063(4) -0.005(3) 0.008(3) 0.005(3)
C10 0.029(3) 0.064(4) 0.058(4) 0.003(3) -0.004(2) 0.007(3)
C32 0.045(3) 0.059(4) 0.046(3) 0.009(3) -0.006(3) 0.002(3)
C24 0.041(3) 0.079(5) 0.040(3) -0.007(3) -0.006(3) -0.007(3)
C35 0.033(3) 0.068(4) 0.049(3) 0.007(3) 0.007(2) -0.001(3)
C23 0.048(3) 0.069(4) 0.060(4) 0.024(3) 0.008(3) 0.020(3)
C37 0.043(3) 0.076(5) 0.056(4) 0.009(3) 0.017(3) 0.003(3)
C13 0.027(3) 0.110(6) 0.073(5) -0.006(4) 0.004(3) -0.008(4)
C36 0.067(4) 0.055(4) 0.066(4) 0.012(3) -0.002(3) 0.005(3)

loop_
_atom_type_symbol
_atom_type_description
_atom_type_scat_dispersion_real
_atom_type_scat_dispersion_imag
_atom_type_scat_source
C C 0.0181 0.0091 'International Tables Vol C Tables 4.2.6.8 and 6.1.1.4'
H H 0.0000 0.0000 'International Tables Vol C Tables 4.2.6.8 and 6.1.1.4'
N N 0.0311 0.0180 'International Tables Vol C Tables 4.2.6.8 and 6.1.1.4'
Zn Zn -1.5491 0.6778 'International Tables Vol C Tables 4.2.6.8 and 6.1.1.4'

loop_
_geom_angle_atom_site_label_1
_geom_angle_atom_site_label_2
_geom_angle_atom_site_label_3
_geom_angle
_geom_angle_site_symmetry_1
_geom_angle_site_symmetry_3
_geom_angle_publ_flag
N2 Zn1 Zn2 130.06(12) . . ?
N1 Zn1 Zn2 134.92(12) . . ?
N1 Zn1 N2 95.02(17) . . ?
N3 Zn2 Zn1 129.29(14) . . ?
N3 Zn2 N4 94.82(18) . . ?
N4 Zn2 Zn1 135.85(13) . . ?
C15 N2 Zn1 116.2(3) . . ?
C4 N2 Zn1 124.6(3) . . ?
C4 N2 C15 119.2(4) . . ?
C6 N1 Zn1 117.9(3) . . ?
C2 N1 Zn1 123.7(3) . . ?
C2 N1 C6 118.4(4) . . ?
C29 N3 Zn2 115.0(3) . . ?
C25 N3 Zn2 124.3(4) . . ?
C25 N3 C29 120.7(4) . . ?
C38 N4 Zn2 116.4(3) . . ?
C27 N4 Zn2 123.5(4) . . ?
C27 N4 C38 120.1(5) . . ?
C42 C41 C40 118.4(5) . . ?
C42 C41 C45 121.4(5) . . ?
C40 C41 C45 120.2(5) . . ?
C41 C42 H42 118.9 . . ?
C41 C42 C43 122.2(5) . . ?
C43 C42 H42 118.9 . . ?
C42 C43 C38 118.0(5) . . ?
C42 C43 C46 121.0(5) . . ?
C38 C43 C46 121.0(5) . . ?
C16 C15 N2 119.7(5) . . ?
C16 C15 C20 121.1(5) . . ?
C20 C15 N2 119.1(5) . . ?
C41 C40 H40 119.3 . . ?
C39 C40 C41 121.3(5) . . ?
C39 C40 H40 119.3 . . ?
C43 C38 N4 119.2(5) . . ?
C39 C38 N4 119.7(4) . . ?
C39 C38 C43 120.8(5) . . ?
N2 C4 C3 123.4(5) . . ?
N2 C4 C5 120.1(5) . . ?
C3 C4 C5 116.5(5) . . ?
C11 C6 N1 119.0(5) . . ?
C7 C6 N1 119.7(5) . . ?
C7 C6 C11 121.2(5) . . ?
C15 C16 C21 120.2(5) . . ?
C17 C16 C15 118.3(5) . . ?
C17 C16 C21 121.5(5) . . ?
N1 C2 C3 124.1(5) . . ?
N1 C2 C1 119.3(4) . . ?
C3 C2 C1 116.6(5) . . ?
C40 C39 C44 120.1(5) . . ?
C38 C39 C40 119.2(5) . . ?
C38 C39 C44 120.7(5) . . ?
C17 C18 C22 120.1(5) . . ?
C19 C18 C17 118.3(5) . . ?
C19 C18 C22 121.7(5) . . ?
C30 C29 N3 120.8(5) . . ?
C30 C29 C34 120.2(5) . . ?
C34 C29 N3 118.6(5) . . ?
C16 C17 H17 119.0 . . ?
C18 C17 C16 121.9(5) . . ?
C18 C17 H17 119.0 . . ?
C4 C3 H3 115.6 . . ?
C2 C3 C4 128.7(5) . . ?
C2 C3 H3 115.6 . . ?
N3 C25 C26 123.2(5) . . ?
N3 C25 C24 119.5(5) . . ?
C26 C25 C24 117.3(5) . . ?
C29 C30 C35 120.4(5) . . ?
C31 C30 C29 118.8(5) . . ?
C31 C30 C35 120.7(5) . . ?
C15 C20 C19 118.4(5) . . ?
C15 C20 C23 120.7(5) . . ?
C19 C20 C23 120.9(5) . . ?
C39 C44 H44A 109.5 . . ?
C39 C44 H44B 109.5 . . ?
C39 C44 H44C 109.5 . . ?
H44A C44 H44B 109.5 . . ?
H44A C44 H44C 109.5 . . ?
H44B C44 H44C 109.5 . . ?
C6 C11 C14 120.6(5) . . ?
C10 C11 C6 118.0(5) . . ?
C10 C11 C14 121.4(5) . . ?
C6 C7 C8 118.2(5) . . ?
C6 C7 C12 120.9(5) . . ?
C8 C7 C12 120.9(5) . . ?
C18 C19 C20 121.9(5) . . ?
C18 C19 H19 119.0 . . ?
C20 C19 H19 119.0 . . ?
C2 C1 H1A 109.5 . . ?
C2 C1 H1B 109.5 . . ?
C2 C1 H1C 109.5 . . ?
H1A C1 H1B 109.5 . . ?
H1A C1 H1C 109.5 . . ?
H1B C1 H1C 109.5 . . ?
C43 C46 H46A 109.5 . . ?
C43 C46 H46B 109.5 . . ?
C43 C46 H46C 109.5 . . ?
H46A C46 H46B 109.5 . . ?
H46A C46 H46C 109.5 . . ?
H46B C46 H46C 109.5 . . ?
C41 C45 H45A 109.5 . . ?
C41 C45 H45B 109.5 . . ?
C41 C45 H45C 109.5 . . ?
H45A C45 H45B 109.5 . . ?
H45A C45 H45C 109.5 . . ?
H45B C45 H45C 109.5 . . ?
C29 C34 C37 120.2(6) . . ?
C33 C34 C29 119.1(5) . . ?
C33 C34 C37 120.8(5) . . ?
H28A C28 H28B 109.5 . . ?
H28A C28 H28C 109.5 . . ?
H28B C28 H28C 109.5 . . ?
C27 C28 H28A 109.5 . . ?
C27 C28 H28B 109.5 . . ?
C27 C28 H28C 109.5 . . ?
C7 C8 H8 119.1 . . ?
C9 C8 C7 121.8(6) . . ?
C9 C8 H8 119.1 . . ?
C30 C31 H31 119.1 . . ?
C30 C31 C32 121.8(6) . . ?
C32 C31 H31 119.1 . . ?
C25 C26 H26 115.5 . . ?
C25 C26 C27 128.9(5) . . ?
C27 C26 H26 115.5 . . ?
C16 C21 H21A 109.5 . . ?
C16 C21 H21B 109.5 . . ?
C16 C21 H21C 109.5 . . ?
H21A C21 H21B 109.5 . . ?
H21A C21 H21C 109.5 . . ?
H21B C21 H21C 109.5 . . ?
C4 C5 H5A 109.5 . . ?
C4 C5 H5B 109.5 . . ?
C4 C5 H5C 109.5 . . ?
H5A C5 H5B 109.5 . . ?
H5A C5 H5C 109.5 . . ?
H5B C5 H5C 109.5 . . ?
N4 C27 C28 118.8(5) . . ?
N4 C27 C26 124.1(5) . . ?
C26 C27 C28 117.1(5) . . ?
C34 C33 H33 118.9 . . ?
C34 C33 C32 122.2(6) . . ?
C32 C33 H33 118.9 . . ?
C11 C14 H14A 109.5 . . ?
C11 C14 H14B 109.5 . . ?
C11 C14 H14C 109.5 . . ?
H14A C14 H14B 109.5 . . ?
H14A C14 H14C 109.5 . . ?
H14B C14 H14C 109.5 . . ?
C8 C9 C10 118.1(5) . . ?
C8 C9 C13 121.3(6) . . ?
C10 C9 C13 120.6(6) . . ?
C7 C12 H12A 109.5 . . ?
C7 C12 H12B 109.5 . . ?
C7 C12 H12C 109.5 . . ?
H12A C12 H12B 109.5 . . ?
H12A C12 H12C 109.5 . . ?
H12B C12 H12C 109.5 . . ?
C18 C22 H22A 109.5 . . ?
C18 C22 H22B 109.5 . . ?
C18 C22 H22C 109.5 . . ?
H22A C22 H22B 109.5 . . ?
H22A C22 H22C 109.5 . . ?
H22B C22 H22C 109.5 . . ?
C11 C10 H10 118.7 . . ?
C9 C10 C11 122.5(6) . . ?
C9 C10 H10 118.7 . . ?
C31 C32 C36 120.4(6) . . ?
C33 C32 C31 117.9(6) . . ?
C33 C32 C36 121.6(6) . . ?
C25 C24 H24A 109.5 . . ?
C25 C24 H24B 109.5 . . ?
C25 C24 H24C 109.5 . . ?
H24A C24 H24B 109.5 . . ?
H24A C24 H24C 109.5 . . ?
H24B C24 H24C 109.5 . . ?
C30 C35 H35A 109.5 . . ?
C30 C35 H35B 109.5 . . ?
C30 C35 H35C 109.5 . . ?
H35A C35 H35B 109.5 . . ?
H35A C35 H35C 109.5 . . ?
H35B C35 H35C 109.5 . . ?
C20 C23 H23A 109.5 . . ?
C20 C23 H23B 109.5 . . ?
C20 C23 H23C 109.5 . . ?
H23A C23 H23B 109.5 . . ?
H23A C23 H23C 109.5 . . ?
H23B C23 H23C 109.5 . . ?
C34 C37 H37A 109.5 . . ?
C34 C37 H37B 109.5 . . ?
C34 C37 H37C 109.5 . . ?
H37A C37 H37B 109.5 . . ?
H37A C37 H37C 109.5 . . ?
H37B C37 H37C 109.5 . . ?
C9 C13 H13A 109.5 . . ?
C9 C13 H13B 109.5 . . ?
C9 C13 H13C 109.5 . . ?
H13A C13 H13B 109.5 . . ?
H13A C13 H13C 109.5 . . ?
H13B C13 H13C 109.5 . . ?
C32 C36 H36A 109.5 . . ?
C32 C36 H36B 109.5 . . ?
C32 C36 H36C 109.5 . . ?
H36A C36 H36B 109.5 . . ?
H36A C36 H36C 109.5 . . ?
H36B C36 H36C 109.5 . . ?

loop_
_geom_bond_atom_site_label_1
_geom_bond_atom_site_label_2
_geom_bond_distance
_geom_bond_site_symmetry_2
_geom_bond_publ_flag
Zn1 Zn2 2.3282(10) . ?
Zn1 N2 1.978(4) . ?
Zn1 N1 1.974(4) . ?
Zn2 N3 1.979(4) . ?
Zn2 N4 1.984(5) . ?
N2 C15 1.448(6) . ?
N2 C4 1.331(7) . ?
N1 C6 1.432(6) . ?
N1 C2 1.338(6) . ?
N3 C29 1.425(7) . ?
N3 C25 1.332(7) . ?
N4 C38 1.433(6) . ?
N4 C27 1.331(7) . ?
C41 C42 1.375(7) . ?
C41 C40 1.395(7) . ?
C41 C45 1.517(7) . ?
C42 H42 0.9500 . ?
C42 C43 1.395(7) . ?
C43 C38 1.404(7) . ?
C43 C46 1.503(7) . ?
C15 C16 1.392(7) . ?
C15 C20 1.393(8) . ?
C40 H40 0.9500 . ?
C40 C39 1.387(7) . ?
C38 C39 1.386(7) . ?
C4 C3 1.407(7) . ?
C4 C5 1.510(7) . ?
C6 C11 1.400(7) . ?
C6 C7 1.400(7) . ?
C16 C17 1.389(7) . ?
C16 C21 1.502(7) . ?
C2 C3 1.405(7) . ?
C2 C1 1.513(7) . ?
C39 C44 1.511(7) . ?
C18 C17 1.389(8) . ?
C18 C19 1.376(8) . ?
C18 C22 1.524(7) . ?
C29 C30 1.402(7) . ?
C29 C34 1.403(7) . ?
C17 H17 0.9500 . ?
C3 H3 0.9500 . ?
C25 C26 1.403(8) . ?
C25 C24 1.514(7) . ?
C30 C31 1.393(8) . ?
C30 C35 1.508(7) . ?
C20 C19 1.394(7) . ?
C20 C23 1.506(8) . ?
C44 H44A 0.9800 . ?
C44 H44B 0.9800 . ?
C44 H44C 0.9800 . ?
C11 C14 1.506(8) . ?
C11 C10 1.391(7) . ?
C7 C8 1.400(7) . ?
C7 C12 1.503(8) . ?
C19 H19 0.9500 . ?
C1 H1A 0.9800 . ?
C1 H1B 0.9800 . ?
C1 H1C 0.9800 . ?
C46 H46A 0.9800 . ?
C46 H46B 0.9800 . ?
C46 H46C 0.9800 . ?
C45 H45A 0.9800 . ?
C45 H45B 0.9800 . ?
C45 H45C 0.9800 . ?
C34 C33 1.382(9) . ?
C34 C37 1.516(8) . ?
C28 H28A 0.9800 . ?
C28 H28B 0.9800 . ?
C28 H28C 0.9800 . ?
C28 C27 1.517(8) . ?
C8 H8 0.9500 . ?
C8 C9 1.386(9) . ?
C31 H31 0.9500 . ?
C31 C32 1.397(8) . ?
C26 H26 0.9500 . ?
C26 C27 1.408(8) . ?
C21 H21A 0.9800 . ?
C21 H21B 0.9800 . ?
C21 H21C 0.9800 . ?
C5 H5A 0.9800 . ?
C5 H5B 0.9800 . ?
C5 H5C 0.9800 . ?
C33 H33 0.9500 . ?
C33 C32 1.387(8) . ?
C14 H14A 0.9800 . ?
C14 H14B 0.9800 . ?
C14 H14C 0.9800 . ?
C9 C10 1.387(9) . ?
C9 C13 1.515(8) . ?
C12 H12A 0.9800 . ?
C12 H12B 0.9800 . ?
C12 H12C 0.9800 . ?
C22 H22A 0.9800 . ?
C22 H22B 0.9800 . ?
C22 H22C 0.9800 . ?
C10 H10 0.9500 . ?
C32 C36 1.522(9) . ?
C24 H24A 0.9800 . ?
C24 H24B 0.9800 . ?
C24 H24C 0.9800 . ?
C35 H35A 0.9800 . ?
C35 H35B 0.9800 . ?
C35 H35C 0.9800 . ?
C23 H23A 0.9800 . ?
C23 H23B 0.9800 . ?
C23 H23C 0.9800 . ?
C37 H37A 0.9800 . ?
C37 H37B 0.9800 . ?
C37 H37C 0.9800 . ?
C13 H13A 0.9800 . ?
C13 H13B 0.9800 . ?
C13 H13C 0.9800 . ?
C36 H36A 0.9800 . ?
C36 H36B 0.9800 . ?
C36 H36C 0.9800 . ?

loop_
_geom_torsion_atom_site_label_1
_geom_torsion_atom_site_label_2
_geom_torsion_atom_site_label_3
_geom_torsion_atom_site_label_4
_geom_torsion
_geom_torsion_site_symmetry_1
_geom_torsion_site_symmetry_2
_geom_torsion_site_symmetry_3
_geom_torsion_site_symmetry_4
_geom_torsion_publ_flag
Zn1 N2 C15 C16 90.6(5) . . . . ?
Zn1 N2 C15 C20 -85.5(5) . . . . ?
Zn1 N2 C4 C3 -2.4(7) . . . . ?
Zn1 N2 C4 C5 177.5(4) . . . . ?
Zn1 N1 C6 C11 97.7(5) . . . . ?
Zn1 N1 C6 C7 -79.5(6) . . . . ?
Zn1 N1 C2 C3 -8.1(7) . . . . ?
Zn1 N1 C2 C1 171.6(4) . . . . ?
Zn2 N3 C29 C30 90.6(5) . . . . ?
Zn2 N3 C29 C34 -82.3(6) . . . . ?
Zn2 N3 C25 C26 5.9(7) . . . . ?
Zn2 N3 C25 C24 -176.3(4) . . . . ?
Zn2 N4 C38 C43 88.7(5) . . . . ?
Zn2 N4 C38 C39 -85.6(5) . . . . ?
Zn2 N4 C27 C28 -178.5(4) . . . . ?
Zn2 N4 C27 C26 -1.5(7) . . . . ?
N2 C15 C16 C17 -179.8(5) . . . . ?
N2 C15 C16 C21 -0.4(7) . . . . ?
N2 C15 C20 C19 178.8(5) . . . . ?
N2 C15 C20 C23 -0.1(8) . . . . ?
N2 C4 C3 C2 3.8(9) . . . . ?
N1 C6 C11 C14 -2.2(8) . . . . ?
N1 C6 C11 C10 -179.6(5) . . . . ?
N1 C6 C7 C8 178.2(5) . . . . ?
N1 C6 C7 C12 -1.6(8) . . . . ?
N1 C2 C3 C4 2.1(9) . . . . ?
N3 C29 C30 C31 -173.4(5) . . . . ?
N3 C29 C30 C35 4.1(8) . . . . ?
N3 C29 C34 C33 173.0(5) . . . . ?
N3 C29 C34 C37 -5.6(8) . . . . ?
N3 C25 C26 C27 4.5(9) . . . . ?
N4 C38 C39 C40 176.7(5) . . . . ?
N4 C38 C39 C44 -4.9(7) . . . . ?
C41 C42 C43 C38 2.2(8) . . . . ?
C41 C42 C43 C46 -176.1(5) . . . . ?
C41 C40 C39 C38 -1.8(8) . . . . ?
C41 C40 C39 C44 179.9(5) . . . . ?
C42 C41 C40 C39 1.2(8) . . . . ?
C42 C43 C38 N4 -176.9(5) . . . . ?
C42 C43 C38 C39 -2.7(8) . . . . ?
C43 C38 C39 C40 2.5(8) . . . . ?
C43 C38 C39 C44 -179.1(5) . . . . ?
C15 N2 C4 C3 177.2(5) . . . . ?
C15 N2 C4 C5 -2.8(7) . . . . ?
C15 C16 C17 C18 2.2(8) . . . . ?
C15 C20 C19 C18 -0.2(9) . . . . ?
C40 C41 C42 C43 -1.5(8) . . . . ?
C38 N4 C27 C28 0.3(7) . . . . ?
C38 N4 C27 C26 177.4(5) . . . . ?
C4 N2 C15 C16 -89.1(6) . . . . ?
C4 N2 C15 C20 94.8(6) . . . . ?
C6 N1 C2 C3 169.9(5) . . . . ?
C6 N1 C2 C1 -10.4(7) . . . . ?
C6 C11 C10 C9 1.3(10) . . . . ?
C6 C7 C8 C9 1.7(9) . . . . ?
C16 C15 C20 C19 2.8(8) . . . . ?
C16 C15 C20 C23 -176.2(6) . . . . ?
C2 N1 C6 C11 -80.5(6) . . . . ?
C2 N1 C6 C7 102.3(6) . . . . ?
C29 N3 C25 C26 -172.3(5) . . . . ?
C29 N3 C25 C24 5.5(7) . . . . ?
C29 C30 C31 C32 0.2(9) . . . . ?
C29 C34 C33 C32 1.1(9) . . . . ?
C17 C18 C19 C20 -1.3(9) . . . . ?
C25 N3 C29 C30 -91.0(6) . . . . ?
C25 N3 C29 C34 96.1(6) . . . . ?
C25 C26 C27 N4 -7.0(9) . . . . ?
C25 C26 C27 C28 170.1(5) . . . . ?
C30 C29 C34 C33 0.0(9) . . . . ?
C30 C29 C34 C37 -178.6(6) . . . . ?
C30 C31 C32 C33 0.9(9) . . . . ?
C30 C31 C32 C36 178.6(6) . . . . ?
C20 C15 C16 C17 -3.8(8) . . . . ?
C20 C15 C16 C21 175.6(5) . . . . ?
C11 C6 C7 C8 1.1(8) . . . . ?
C11 C6 C7 C12 -178.7(5) . . . . ?
C7 C6 C11 C14 174.9(5) . . . . ?
C7 C6 C11 C10 -2.5(9) . . . . ?
C7 C8 C9 C10 -2.8(9) . . . . ?
C7 C8 C9 C13 178.8(6) . . . . ?
C19 C18 C17 C16 0.3(8) . . . . ?
C1 C2 C3 C4 -177.6(5) . . . . ?
C46 C43 C38 N4 1.3(8) . . . . ?
C46 C43 C38 C39 175.6(5) . . . . ?
C45 C41 C42 C43 178.3(5) . . . . ?
C45 C41 C40 C39 -178.6(5) . . . . ?
C34 C29 C30 C31 -0.6(8) . . . . ?
C34 C29 C30 C35 176.9(5) . . . . ?
C34 C33 C32 C31 -1.6(9) . . . . ?
C34 C33 C32 C36 -179.3(6) . . . . ?
C8 C9 C10 C11 1.3(10) . . . . ?
C21 C16 C17 C18 -177.2(5) . . . . ?
C5 C4 C3 C2 -176.2(5) . . . . ?
C27 N4 C38 C43 -90.2(6) . . . . ?
C27 N4 C38 C39 95.5(6) . . . . ?
C14 C11 C10 C9 -176.1(6) . . . . ?
C12 C7 C8 C9 -178.6(6) . . . . ?
C22 C18 C17 C16 179.7(5) . . . . ?
C22 C18 C19 C20 179.3(6) . . . . ?
C24 C25 C26 C27 -173.3(5) . . . . ?
C35 C30 C31 C32 -177.3(6) . . . . ?
C23 C20 C19 C18 178.8(6) . . . . ?
C37 C34 C33 C32 179.7(6) . . . . ?
C13 C9 C10 C11 179.7(6) . . . . ?
